data_7700107
loop_
_publ_author_name
'M\;aczka, Miros\/law'
'Collings, Ines E.'
'Leite, Fabio Furtado'
'Paraguassu, Waldeci'

_publ_section_title
;
 Raman and single-crystal X-ray diffraction evidence of pressure-induced
 phase transitions in a perovskite-like framework of
 [(C<sub>3</sub>H<sub>7</sub>)<sub>4</sub>N]
 [Mn(N(CN)<sub>2</sub>)<sub>3</sub>].
;
_journal_issue 25
_journal_name_full 'Dalton transactions (Cambridge, England : 2003)'
_journal_page_first 9072
_journal_page_last 9078
_journal_paper_doi 10.1039/c9dt01648a
_journal_volume 48
_journal_year 2019
_chemical_formula_moiety 'C18 H28 Mn N10'
_chemical_formula_sum 'C18 H28 Mn N10'
_chemical_formula_weight 439.44
_space_group_crystal_system orthorhombic
_space_group_IT_number 60
_space_group_name_Hall '-P 2n 2ab'
_space_group_name_H-M_alt 'P b c n'
_symmetry_space_group_name_Hall '-P 2n 2ab'
_symmetry_space_group_name_H-M 'P b c n'
_atom_sites_solution_hydrogens geom
_audit_creation_method SHELXL-2018/3
_audit_update_record
;
2019-05-13 deposited with the CCDC.    2019-05-20 downloaded from the CCDC.
;
_cell_angle_alpha 90
_cell_angle_beta 90
_cell_angle_gamma 90
_cell_formula_units_Z 8
_cell_length_a 15.6154(13)
_cell_length_b 17.1417(15)
_cell_length_c 14.9699(8)
_cell_measurement_reflns_used 1178
_cell_measurement_temperature 293(2)
_cell_measurement_theta_max 14.6110
_cell_measurement_theta_min 1.5690
_cell_volume 4007.1(5)
_computing_cell_refinement 'CrysAlisPro (Agilent Technologies, 2013)'
_computing_data_collection 'ESRF SPEC OSCILLATION Macro'
_computing_data_reduction 'CrysAlisPro (Agilent Technologies, 2013)'
_computing_molecular_graphics 'SHELXLE-2011 (Huebschle, 2011)'
_computing_publication_material CrystalMaker
_computing_structure_refinement 'SHELXL-2016/6 (Sheldrick, 2016)'
_computing_structure_solution 'SHELXT 2014/5 (Sheldrick, 2014)'
_diffrn_ambient_pressure '1.54 GPa'
_diffrn_ambient_temperature 293(2)
_diffrn_detector_area_resol_mean 7
_diffrn_measured_fraction_theta_full 0.793
_diffrn_measured_fraction_theta_max 0.792
_diffrn_measurement_device_type 'ID15B beamline, ESRF'
_diffrn_measurement_method 'omega scans'
_diffrn_radiation_type synchrotron
_diffrn_radiation_wavelength 0.41112
_diffrn_reflns_av_R_equivalents 0.0378
_diffrn_reflns_av_unetI/netI 0.0462
_diffrn_reflns_Laue_measured_fraction_full 0.793
_diffrn_reflns_Laue_measured_fraction_max 0.792
_diffrn_reflns_limit_h_max 17
_diffrn_reflns_limit_h_min -15
_diffrn_reflns_limit_k_max 18
_diffrn_reflns_limit_k_min -15
_diffrn_reflns_limit_l_max 17
_diffrn_reflns_limit_l_min -17
_diffrn_reflns_number 8065
_diffrn_reflns_point_group_measured_fraction_full 0.793
_diffrn_reflns_point_group_measured_fraction_max 0.792
_diffrn_reflns_theta_full 14.281
_diffrn_reflns_theta_max 14.339
_diffrn_reflns_theta_min 1.745
_diffrn_source synchrotron
_exptl_absorpt_coefficient_mu 0.163
_exptl_absorpt_correction_T_max 1.00000
_exptl_absorpt_correction_T_min 0.79022
_exptl_absorpt_correction_type multi-scan
_exptl_absorpt_process_details
;
CrysAlisPro 1.171.39.46 (Rigaku Oxford Diffraction, 2018)
Empirical absorption correction using spherical harmonics,
 implemented in SCALE3 ABSPACK scaling algorithm.
;
_exptl_crystal_colour colourless
_exptl_crystal_density_diffrn 1.457
_exptl_crystal_description block
_exptl_crystal_F_000 1848
_exptl_crystal_size_max 0.095
_exptl_crystal_size_mid 0.070
_exptl_crystal_size_min 0.030
_refine_diff_density_max 0.376
_refine_diff_density_min -0.317
_refine_diff_density_rms 0.057
_refine_ls_extinction_method none
_refine_ls_goodness_of_fit_ref 1.042
_refine_ls_hydrogen_treatment constr
_refine_ls_matrix_type full
_refine_ls_number_parameters 262
_refine_ls_number_reflns 2905
_refine_ls_number_restraints 16
_refine_ls_restrained_S_all 1.040
_refine_ls_R_factor_all 0.0944
_refine_ls_R_factor_gt 0.0629
_refine_ls_shift/su_max 0.000
_refine_ls_shift/su_mean 0.000
_refine_ls_structure_factor_coef Fsqd
_refine_ls_weighting_details 'w=1/[\s^2^(Fo^2^)+(0.0921P)^2^+3.0595P] where P=(Fo^2^+2Fc^2^)/3'
_refine_ls_weighting_scheme calc
_refine_ls_wR_factor_gt 0.1709
_refine_ls_wR_factor_ref 0.2010
_reflns_Friedel_coverage 0.000
_reflns_number_gt 1889
_reflns_number_total 2905
_reflns_threshold_expression 'I > 2\s(I)'
_cod_data_source_file c9dt01648a2.cif
_cod_data_source_block TPrAMndca_c2_p10
_cod_depositor_comments 'Adding full bibliography for 7700105--7700107.cif.'
_cod_database_code 7700107
_shelx_shelxl_version_number 2018/3
_shelx_space_group_comment
;
The symmetry employed for this shelxl refinement is uniquely defined
by the following loop, which should always be used as a source of
symmetry information in preference to the above space-group names.
They are only intended as comments.
;

loop_
_space_group_symop_operation_xyz
'x, y, z'
'-x+1/2, -y+1/2, z+1/2'
'-x, y, -z+1/2'
'x+1/2, -y+1/2, -z'
'-x, -y, -z'
'x-1/2, y-1/2, -z-1/2'
'x, -y, z-1/2'
'-x-1/2, y-1/2, z'

loop_
_atom_site_label
_atom_site_type_symbol
_atom_site_fract_x
_atom_site_fract_y
_atom_site_fract_z
_atom_site_U_iso_or_equiv
_atom_site_adp_type
_atom_site_occupancy
_atom_site_site_symmetry_order
_atom_site_calc_flag
_atom_site_refinement_flags_posn
_atom_site_refinement_flags_adp
_atom_site_refinement_flags_occupancy
_atom_site_disorder_assembly
_atom_site_disorder_group
Mn1 Mn 0.30009(4) 0.71087(4) 0.49869(3) 0.0495(3) Uani 1 1 d . . . . .
C1 C 0.4783(3) 0.7303(3) 0.6134(3) 0.0546(11) Uani 1 1 d . U . . .
N1 N 0.4129(3) 0.7152(3) 0.5854(3) 0.0683(12) Uani 1 1 d . U . . .
N2 N 0.5494(3) 0.7443(3) 0.6543(3) 0.0893(17) Uani 1 1 d . U . . .
C2 C 0.6188(3) 0.7641(3) 0.6127(3) 0.0626(12) Uani 1 1 d . U . . .
N4 N 0.2932(4) 0.5813(4) 0.4986(3) 0.0832(16) Uani 1 1 d . U . . .
C4 C 0.1994(4) 0.4043(4) 0.4912(3) 0.0717(15) Uani 1 1 d . U . . .
N3 N 0.6832(3) 0.7831(3) 0.5849(3) 0.0719(13) Uani 1 1 d . U . . .
C3 C 0.2502(4) 0.5307(3) 0.4948(3) 0.0688(15) Uani 1 1 d . U . . .
N5A N 0.1927(7) 0.4811(7) 0.4638(7) 0.087(3) Uiso 0.5 1 d . . P A 1
N5B N 0.1870(8) 0.4791(8) 0.5168(7) 0.094(4) Uiso 0.5 1 d . . P A 2
C5 C 0.3811(3) 0.7355(3) 0.3064(3) 0.0574(11) Uani 1 1 d . U . . .
N6 N 0.1971(3) 0.3401(3) 0.4924(2) 0.0690(12) Uani 1 1 d . U . . .
C6 C 0.3346(4) 0.7736(3) 0.1700(3) 0.0636(13) Uani 1 1 d . U . . .
N7 N 0.3781(3) 0.7066(3) 0.3756(3) 0.0733(13) Uani 1 1 d . U . . .
N8 N 0.3943(3) 0.7676(3) 0.2294(3) 0.0857(16) Uani 1 1 d . U . . .
N9 N 0.2880(3) 0.7843(3) 0.1129(3) 0.0757(14) Uani 1 1 d . U . . .
N10 N 0.500000 1.0069(3) 0.250000 0.0629(15) Uani 1 2 d S T P . .
C7A C 0.4792(10) 0.9723(10) 0.3338(8) 0.095(4) Uiso 0.25 1 d . U P B 1
H7A H 0.428137 1.001902 0.348262 0.113 Uiso 0.25 1 calc R U P B 1
H7B H 0.457313 0.922488 0.313027 0.113 Uiso 0.25 1 calc R U P B 1
C8A C 0.5031(13) 0.9522(13) 0.4147(11) 0.082(5) Uiso 0.3333 1 d . . P B 1
H8A H 0.461476 0.977237 0.453235 0.099 Uiso 0.3333 1 calc R U P B 1
H8B H 0.556154 0.980581 0.423820 0.099 Uiso 0.3333 1 calc R U P B 1
C7B C 0.5306(8) 0.9457(7) 0.3229(7) 0.067(3) Uiso 0.5 1 d . . P B 2
H7C H 0.564065 0.906716 0.291320 0.081 Uiso 0.5 1 calc R U P B 2
H7D H 0.570122 0.973091 0.361770 0.081 Uiso 0.5 1 calc R U P B 2
C8B C 0.4787(12) 0.9079(13) 0.3744(11) 0.084(5) Uiso 0.3333 1 d . . P B 2
H8C H 0.453908 0.865145 0.340678 0.101 Uiso 0.3333 1 calc R U P B 2
H8D H 0.432389 0.942490 0.391456 0.101 Uiso 0.3333 1 calc R U P B 2
C7A C 0.4792(10) 0.9723(10) 0.3338(8) 0.095(4) Uiso 0.25 1 d . U P B 3
H7A' H 0.429652 0.938729 0.326375 0.113 Uiso 0.25 1 calc R U P B 3
H7B' H 0.464126 1.012938 0.375986 0.113 Uiso 0.25 1 calc R U P B 3
C8C C 0.5508(11) 0.9260(10) 0.3704(10) 0.068(4) Uiso 0.3333 1 d . . P B 3
H8E H 0.597115 0.960580 0.387603 0.082 Uiso 0.3333 1 calc R U P B 3
H8F H 0.572221 0.890751 0.324849 0.082 Uiso 0.3333 1 calc R U P B 3
C9 C 0.5189(4) 0.8751(4) 0.4584(4) 0.0901(19) Uani 1 1 d . . . . .
H9A H 0.493944 0.834345 0.422942 0.135 Uiso 1 1 calc R U . B 1
H9B H 0.493476 0.874879 0.516814 0.135 Uiso 1 1 calc R U . B 1
H9C H 0.579464 0.866466 0.463632 0.135 Uiso 1 1 calc R U . B 1
C10A C 0.5789(6) 1.0440(6) 0.2239(5) 0.055(2) Uiso 0.5 1 d . . P B 1
H10A H 0.570837 1.067558 0.165570 0.066 Uiso 0.5 1 calc R U P B 1
H1OB H 0.622610 1.004099 0.217791 0.066 Uiso 0.5 1 calc R U P B 1
C11B C 0.6121(6) 1.1073(6) 0.2891(5) 0.052(2) Uiso 0.5 1 d . . P B 1
H11C H 0.597763 1.092693 0.349830 0.063 Uiso 0.5 1 calc R U P B 1
H11D H 0.584031 1.156534 0.276047 0.063 Uiso 0.5 1 calc R U P B 1
C10B C 0.5692(9) 1.0739(9) 0.2763(8) 0.085(3) Uiso 0.5 1 d . . P B 2
H10C H 0.555564 1.120303 0.242162 0.103 Uiso 0.5 1 calc R U P B 2
H10D H 0.561022 1.086610 0.338861 0.103 Uiso 0.5 1 calc R U P B 2
C11A C 0.6586(13) 1.0570(12) 0.2631(11) 0.133(6) Uiso 0.5 1 d . . P B 2
H11A H 0.674606 1.013598 0.301205 0.159 Uiso 0.5 1 calc R U P B 2
H11B H 0.667325 1.040961 0.201659 0.159 Uiso 0.5 1 calc R U P B 2
C12 C 0.7104(4) 1.1177(5) 0.2809(4) 0.092(2) Uani 1 1 d . . . . .
H12A H 0.738795 1.076001 0.311845 0.138 Uiso 1 1 calc R U . B 1
H12B H 0.726903 1.166701 0.306735 0.138 Uiso 1 1 calc R U . B 1
H12C H 0.726529 1.116783 0.218989 0.138 Uiso 1 1 calc R U . B 1
N11 N 0.000000 1.0046(3) 0.250000 0.0509(13) Uani 1 2 d S T P . .
C13A C 0.0893(6) 0.9839(6) 0.2891(5) 0.054(2) Uiso 0.5 1 d . . P C 1
H13A H 0.119562 1.032386 0.299969 0.065 Uiso 0.5 1 calc R U P C 1
H13B H 0.080328 0.959247 0.346655 0.065 Uiso 0.5 1 calc R U P C 1
C14A C 0.1459(6) 0.9331(6) 0.2364(6) 0.059(2) Uiso 0.5 1 d . . P C 1
H14A H 0.166155 0.960526 0.183872 0.070 Uiso 0.5 1 calc R U P C 1
H14B H 0.115005 0.886962 0.217151 0.070 Uiso 0.5 1 calc R U P C 1
C15A C 0.2225(8) 0.9095(9) 0.2961(8) 0.079(3) Uiso 0.5 1 d . . P C 1
H15A H 0.245776 0.955075 0.324258 0.118 Uiso 0.5 1 calc R U P C 1
H15B H 0.265783 0.885187 0.260019 0.118 Uiso 0.5 1 calc R U P C 1
H15C H 0.203458 0.873444 0.341008 0.118 Uiso 0.5 1 calc R U P C 1
C13B C 0.0551(7) 0.9351(6) 0.2457(6) 0.065(2) Uiso 0.5 1 d . . P C 2
H13C H 0.064144 0.921965 0.183369 0.078 Uiso 0.5 1 calc R U P C 2
H13D H 0.024928 0.891889 0.273141 0.078 Uiso 0.5 1 calc R U P C 2
C14B C 0.1429(9) 0.9433(9) 0.2910(8) 0.088(3) Uiso 0.5 1 d . . P C 2
H14C H 0.167313 0.993584 0.275539 0.105 Uiso 0.5 1 calc R U P C 2
H14D H 0.135259 0.942030 0.355296 0.105 Uiso 0.5 1 calc R U P C 2
C15B C 0.2022(9) 0.8824(9) 0.2653(8) 0.084(3) Uiso 0.5 1 d . . P C 2
H15D H 0.256432 0.891132 0.293907 0.126 Uiso 0.5 1 calc R U P C 2
H15E H 0.209718 0.883049 0.201676 0.126 Uiso 0.5 1 calc R U P C 2
H15F H 0.179891 0.832675 0.283355 0.126 Uiso 0.5 1 calc R U P C 2
C16A C -0.0331(7) 1.0718(6) 0.3060(5) 0.060(2) Uiso 0.5 1 d . . P C 1
H16A H -0.089133 1.086738 0.283854 0.072 Uiso 0.5 1 calc R U P C 1
H16B H 0.004806 1.116118 0.298027 0.072 Uiso 0.5 1 calc R U P C 1
C17B C -0.0403(8) 1.0540(8) 0.4064(7) 0.085(3) Uiso 0.5 1 d . . P C 1
H17C H -0.074729 1.007362 0.413919 0.101 Uiso 0.5 1 calc R U P C 1
H17D H 0.016484 1.042721 0.429270 0.101 Uiso 0.5 1 calc R U P C 1
C16B C -0.0100(6) 1.0280(7) 0.3461(5) 0.057(2) Uiso 0.5 1 d . . P C 2
H16C H 0.046007 1.042444 0.368775 0.068 Uiso 0.5 1 calc R U P C 2
H16D H -0.028831 0.982659 0.379422 0.068 Uiso 0.5 1 calc R U P C 2
C17A C -0.0717(7) 1.0948(7) 0.3657(6) 0.065(2) Uiso 0.5 1 d . . P C 2
H17A H -0.053728 1.140358 0.332090 0.077 Uiso 0.5 1 calc R U P C 2
H17B H -0.128313 1.080311 0.344773 0.077 Uiso 0.5 1 calc R U P C 2
C18 C -0.0772(4) 1.1155(4) 0.4591(3) 0.0810(17) Uani 1 1 d . . . . .
H18A H -0.047458 1.163461 0.447387 0.122 Uiso 1 1 calc R U . C 1
H18B H -0.072213 1.102775 0.521352 0.122 Uiso 1 1 calc R U . C 1
H18C H -0.136555 1.121427 0.443855 0.122 Uiso 1 1 calc R U . C 1

loop_
_atom_site_aniso_label
_atom_site_aniso_U_11
_atom_site_aniso_U_22
_atom_site_aniso_U_33
_atom_site_aniso_U_23
_atom_site_aniso_U_13
_atom_site_aniso_U_12
Mn1 0.0493(6) 0.0438(6) 0.0553(5) 0.0034(3) 0.0022(2) 0.0016(3)
C1 0.051(3) 0.052(3) 0.061(2) 0.0073(19) 0.006(2) 0.0051(19)
N1 0.053(3) 0.080(4) 0.072(2) 0.0120(19) -0.0072(19) -0.0029(19)
N2 0.049(3) 0.154(6) 0.065(3) -0.003(2) 0.0030(18) -0.013(3)
C2 0.054(3) 0.069(4) 0.065(3) -0.008(2) -0.003(2) 0.006(2)
N4 0.106(5) 0.043(4) 0.101(4) 0.001(2) -0.005(2) -0.002(2)
C4 0.065(4) 0.047(4) 0.104(4) 0.001(3) -0.002(2) 0.001(2)
N3 0.056(3) 0.084(4) 0.076(3) 0.001(2) 0.006(2) -0.007(2)
C3 0.080(5) 0.036(4) 0.090(4) 0.000(2) -0.009(3) 0.006(3)
C5 0.052(3) 0.058(4) 0.062(2) -0.011(2) -0.0003(19) 0.0036(19)
N6 0.069(4) 0.049(4) 0.089(3) 0.008(2) -0.0028(19) -0.0049(19)
C6 0.067(4) 0.057(4) 0.067(3) 0.001(2) -0.002(2) -0.013(2)
N7 0.074(3) 0.089(4) 0.057(2) 0.006(2) 0.0082(19) 0.006(2)
N8 0.069(3) 0.119(5) 0.069(2) 0.028(2) -0.011(2) -0.019(3)
N9 0.075(3) 0.086(4) 0.066(2) 0.006(2) -0.019(2) -0.013(2)
N10 0.068(4) 0.047(5) 0.074(3) 0.000 0.015(3) 0.000
C9 0.079(5) 0.109(6) 0.082(3) 0.023(3) 0.002(3) 0.014(3)
C12 0.078(5) 0.096(6) 0.103(4) -0.020(3) -0.009(3) -0.008(3)
N11 0.057(4) 0.046(4) 0.050(2) 0.000 0.002(2) 0.000
C18 0.081(4) 0.088(5) 0.074(3) -0.025(3) 0.014(3) -0.002(3)

loop_
_atom_type_symbol
_atom_type_description
_atom_type_scat_dispersion_real
_atom_type_scat_dispersion_imag
_atom_type_scat_source
C C -0.0001 0.0005 'International Tables Vol C Tables 4.2.6.8 and 6.1.1.4'
H H 0.0000 0.0000 'International Tables Vol C Tables 4.2.6.8 and 6.1.1.4'
N N 0.0006 0.0010 'International Tables Vol C Tables 4.2.6.8 and 6.1.1.4'
Mn Mn 0.1790 0.2615 'International Tables Vol C Tables 4.2.6.8 and 6.1.1.4'

loop_
_geom_angle_atom_site_label_1
_geom_angle_atom_site_label_2
_geom_angle_atom_site_label_3
_geom_angle
_geom_angle_site_symmetry_1
_geom_angle_site_symmetry_3
N1 Mn1 N9 92.37(16) . 2_565
N1 Mn1 N7 92.96(15) . .
N9 Mn1 N7 174.66(17) 2_565 .
N1 Mn1 N3 175.01(18) . 4_466
N9 Mn1 N3 85.55(17) 2_565 4_466
N7 Mn1 N3 89.11(16) . 4_466
N1 Mn1 N6 88.61(16) . 8_665
N9 Mn1 N6 90.44(17) 2_565 8_665
N7 Mn1 N6 89.22(16) . 8_665
N3 Mn1 N6 86.87(17) 4_466 8_665
N1 Mn1 N4 94.18(18) . .
N9 Mn1 N4 90.48(18) 2_565 .
N7 Mn1 N4 89.60(18) . .
N3 Mn1 N4 90.38(19) 4_466 .
N6 Mn1 N4 177.02(16) 8_665 .
N1 C1 N2 173.1(5) . .
C1 N1 Mn1 162.1(4) . .
C1 N2 C2 122.7(4) . .
N3 C2 N2 172.7(5) . .
C3 N4 Mn1 145.0(6) . .
N6 C4 N5B 159.8(7) . .
N6 C4 N5A 162.5(7) . .
C2 N3 Mn1 161.7(4) . 4_566
N4 C3 N5A 160.4(8) . .
N4 C3 N5B 160.2(8) . .
C3 N5A C4 117.2(8) . .
C4 N5B C3 116.2(9) . .
N7 C5 N8 173.2(5) . .
C4 N6 Mn1 176.6(4) . 8_655
N9 C6 N8 172.5(6) . .
C5 N7 Mn1 139.5(4) . .
C6 N8 C5 122.2(5) . .
C6 N9 Mn1 172.8(4) . 2_564
C7A N10 C7A 130.7(14) 3_655 .
C7A N10 C10A 75.5(7) 3_655 .
C7A N10 C10A 128.2(7) . .
C7A N10 C10A 128.2(7) 3_655 3_655
C7A N10 C10A 75.5(7) . 3_655
C10A N10 C10A 127.7(10) . 3_655
C7A N10 C7B 35.8(6) 3_655 3_655
C7A N10 C7B 105.0(9) . 3_655
C10A N10 C7B 111.3(5) . 3_655
C10A N10 C7B 102.7(5) 3_655 3_655
C7B N10 C10B 95.7(6) . .
C7B N10 C10B 146.5(6) 3_655 .
C7A N10 C10B 103.5(8) 3_655 3_655
C7A N10 C10B 110.9(8) . 3_655
C10A N10 C10B 101.1(8) . 3_655
C10A N10 C10B 35.5(5) 3_655 3_655
C8A C7A N10 148.8(16) . .
C8A C7A H7A 99.5 . .
N10 C7A H7A 99.5 . .
C8A C7A H7B 99.5 . .
N10 C7A H7B 99.5 . .
H7A C7A H7B 104.1 . .
C7A C8A C9 133.0(17) . .
C7A C8A H8A 104.0 . .
C9 C8A H8A 104.0 . .
C7A C8A H8B 104.0 . .
C9 C8A H8B 104.0 . .
H8A C8A H8B 105.4 . .
C8B C7B N10 123.5(13) . .
C8B C7B H7C 106.4 . .
N10 C7B H7C 106.4 . .
C8B C7B H7D 106.4 . .
N10 C7B H7D 106.4 . .
H7C C7B H7D 106.5 . .
C7B C8B C9 114.9(15) . .
C7B C8B H8C 108.5 . .
C9 C8B H8C 108.5 . .
C7B C8B H8D 108.5 . .
C9 C8B H8D 108.5 . .
H8C C8B H8D 107.5 . .
N10 C7A C8C 112.2(12) . .
N10 C7A H7A' 109.2 . .
C8C C7A H7A' 109.2 . .
N10 C7A H7B' 109.2 . .
C8C C7A H7B' 109.2 . .
H7A' C7A H7B' 107.9 . .
C7A C8C C9 110.5(12) . .
C7A C8C H8E 109.5 . .
C9 C8C H8E 109.5 . .
C7A C8C H8F 109.5 . .
C9 C8C H8F 109.5 . .
H8E C8C H8F 108.1 . .
C8A C9 H9A 109.5 . .
C8A C9 H9B 109.5 . .
H9A C9 H9B 109.5 . .
C8A C9 H9C 109.5 . .
H9A C9 H9C 109.5 . .
H9B C9 H9C 109.5 . .
N10 C10A C11B 115.1(7) . .
N10 C10A H10A 108.5 . .
C11B C10A H10A 108.5 . .
N10 C10A H1OB 108.5 . .
C11B C10A H1OB 108.5 . .
H10A C10A H1OB 107.5 . .
C10A C11B C12 111.2(7) . .
C10A C11B H11C 109.4 . .
C12 C11B H11C 109.4 . .
C10A C11B H11D 109.4 . .
C12 C11B H11D 109.4 . .
H11C C11B H11D 108.0 . .
C11A C10B N10 118.1(13) . .
C11A C10B H10C 107.8 . .
N10 C10B H10C 107.8 . .
C11A C10B H10D 107.8 . .
N10 C10B H10D 107.8 . .
H10C C10B H10D 107.1 . .
C12 C11A C10B 113.7(16) . .
C12 C11A H11A 108.8 . .
C10B C11A H11A 108.8 . .
C12 C11A H11B 108.8 . .
C10B C11A H11B 108.8 . .
H11A C11A H11B 107.7 . .
C11B C12 H12A 109.5 . .
C11B C12 H12B 109.5 . .
H12A C12 H12B 109.5 . .
C11B C12 H12C 109.5 . .
H12A C12 H12C 109.5 . .
H12B C12 H12C 109.5 . .
C13B N11 C13B 71.9(9) 3 .
C13B N11 C16B 108.6(5) 3 3
C13B N11 C16B 96.5(6) . 3
C13B N11 C16B 96.5(6) 3 .
C13B N11 C16B 108.6(5) . .
C16B N11 C16B 149.0(9) 3 .
C16A N11 C16A 81.0(8) 3 .
C16A N11 C13A 105.8(5) 3 3
C16A N11 C13A 94.4(5) . 3
C16A N11 C13A 94.4(5) 3 .
C16A N11 C13A 105.8(5) . .
C13A N11 C13A 153.6(8) 3 .
C14A C13A N11 118.3(7) . .
C14A C13A H13A 107.7 . .
N11 C13A H13A 107.7 . .
C14A C13A H13B 107.7 . .
N11 C13A H13B 107.7 . .
H13A C13A H13B 107.1 . .
C13A C14A C15A 108.1(9) . .
C13A C14A H14A 110.1 . .
C15A C14A H14A 110.1 . .
C13A C14A H14B 110.1 . .
C15A C14A H14B 110.1 . .
H14A C14A H14B 108.4 . .
C14A C15A H15A 109.5 . .
C14A C15A H15B 109.5 . .
H15A C15A H15B 109.5 . .
C14A C15A H15C 109.5 . .
H15A C15A H15C 109.5 . .
H15B C15A H15C 109.5 . .
N11 C13B C14B 115.4(9) . .
N11 C13B H13C 108.4 . .
C14B C13B H13C 108.4 . .
N11 C13B H13D 108.4 . .
C14B C13B H13D 108.4 . .
H13C C13B H13D 107.5 . .
C15B C14B C13B 112.8(12) . .
C15B C14B H14C 109.0 . .
C13B C14B H14C 109.0 . .
C15B C14B H14D 109.0 . .
C13B C14B H14D 109.0 . .
H14C C14B H14D 107.8 . .
C14B C15B H15D 109.5 . .
C14B C15B H15E 109.5 . .
H15D C15B H15E 109.5 . .
C14B C15B H15F 109.5 . .
H15D C15B H15F 109.5 . .
H15E C15B H15F 109.5 . .
N11 C16A C17B 114.5(8) . .
N11 C16A C16A 49.5(4) . 3
C17B C16A C16A 150.5(10) . 3
N11 C16A H16A 108.6 . .
C17B C16A H16A 108.6 . .
C16A C16A H16A 100.6 3 .
N11 C16A H16B 108.6 . .
C17B C16A H16B 108.6 . .
C16A C16A H16B 64.9 3 .
H16A C16A H16B 107.6 . .
C18 C17B C16A 114.9(10) . .
C18 C17B H17C 108.6 . .
C16A C17B H17C 108.6 . .
C18 C17B H17D 108.6 . .
C16A C17B H17D 108.6 . .
H17C C17B H17D 107.5 . .
N11 C16B C17A 116.8(7) . .
N11 C16B H16C 108.1 . .
C17A C16B H16C 108.1 . .
N11 C16B H16D 108.1 . .
C17A C16B H16D 108.1 . .
H16C C16B H16D 107.3 . .
C18 C17A C16B 114.1(8) . .
C18 C17A H17A 108.7 . .
C16B C17A H17A 108.7 . .
C18 C17A H17B 108.7 . .
C16B C17A H17B 108.7 . .
H17A C17A H17B 107.6 . .
C17B C18 H18A 109.5 . .
C17B C18 H18B 109.5 . .
H18A C18 H18B 109.5 . .
C17B C18 H18C 109.5 . .
H18A C18 H18C 109.5 . .
H18B C18 H18C 109.5 . .

loop_
_geom_bond_atom_site_label_1
_geom_bond_atom_site_label_2
_geom_bond_distance
_geom_bond_site_symmetry_2
Mn1 N1 2.189(4) .
Mn1 N9 2.196(4) 2_565
Mn1 N7 2.211(4) .
Mn1 N3 2.215(5) 4_466
Mn1 N6 2.217(6) 8_665
Mn1 N4 2.223(6) .
C1 N1 1.134(6) .
C1 N2 1.290(6) .
N2 C2 1.294(7) .
C2 N3 1.137(6) .
N4 C3 1.100(8) .
C4 N6 1.101(8) .
C4 N5B 1.352(15) .
C4 N5A 1.383(13) .
C3 N5A 1.320(12) .
C3 N5B 1.366(14) .
C5 N7 1.149(6) .
C5 N8 1.293(6) .
C6 N9 1.138(6) .
C6 N8 1.293(6) .
N10 C7A 1.426(13) 3_655
N10 C7A 1.426(13) .
N10 C7A 1.426(13) .
N10 C10A 1.440(10) .
N10 C10A 1.440(10) 3_655
N10 C7B 1.588(12) .
N10 C7B 1.588(12) 3_655
N10 C10B 1.624(15) .
N10 C10B 1.624(15) 3_655
C7A C8A 1.313(19) .
C7A H7A 0.9700 .
C7A H7B 0.9700 .
C8A C9 1.50(2) .
C8A H8A 0.9700 .
C8A H8B 0.9700 .
C7B C8B 1.29(2) .
C7B H7C 0.9700 .
C7B H7D 0.9700 .
C8B C9 1.514(18) .
C8B H8C 0.9700 .
C8B H8D 0.9700 .
C7A C8C 1.48(2) .
C7A H7A' 0.9700 .
C7A H7B' 0.9700 .
C8C C9 1.658(16) .
C8C H8E 0.9700 .
C8C H8F 0.9700 .
C9 H9A 0.9600 .
C9 H9B 0.9600 .
C9 H9C 0.9600 .
C10A C11B 1.550(13) .
C10A H10A 0.9700 .
C10A H1OB 0.9700 .
C11B C12 1.551(11) .
C11B H11C 0.9700 .
C11B H11D 0.9700 .
C10B C11A 1.44(2) .
C10B H10C 0.9700 .
C10B H10D 0.9700 .
C11A C12 1.34(2) .
C11A H11A 0.9700 .
C11A H11B 0.9700 .
C12 H12A 0.9600 .
C12 H12B 0.9600 .
C12 H12C 0.9600 .
N11 C13B 1.471(11) 3
N11 C13B 1.471(11) .
N11 C16B 1.501(8) 3
N11 C16B 1.501(8) .
N11 C16A 1.515(10) 3
N11 C16A 1.515(10) .
N11 C13A 1.553(9) 3
N11 C13A 1.553(9) .
C13A C14A 1.470(13) .
C13A H13A 0.9700 .
C13A H13B 0.9700 .
C14A C15A 1.546(15) .
C14A H14A 0.9700 .
C14A H14B 0.9700 .
C15A H15A 0.9600 .
C15A H15B 0.9600 .
C15A H15C 0.9600 .
C13B C14B 1.537(17) .
C13B H13C 0.9700 .
C13B H13D 0.9700 .
C14B C15B 1.448(19) .
C14B H14C 0.9700 .
C14B H14D 0.9700 .
C15B H15D 0.9600 .
C15B H15E 0.9600 .
C15B H15F 0.9600 .
C16A C17B 1.538(13) .
C16A C16A 1.968(17) 3
C16A H16A 0.9700 .
C16A H16B 0.9700 .
C17B C18 1.438(13) .
C17B H17C 0.9700 .
C17B H17D 0.9700 .
C16B C17A 1.526(15) .
C16B H16C 0.9700 .
C16B H16D 0.9700 .
C17A C18 1.446(10) .
C17A H17A 0.9700 .
C17A H17B 0.9700 .
C18 H18A 0.9600 .
C18 H18B 0.9600 .
C18 H18C 0.9600 .
